data_4067187
loop_
_publ_author_name
'Smith, Erin E.'
'Du, Guodong'
'Fanwick, Phillip E.'
'Abu-Omar, Mahdi M.'

_publ_section_title
;
 Dehydrocoupling of Organosilanes with a Dinuclear Nickel Hydride Catalyst
 and Isolation of a Nickel Silyl Complex
;
_journal_issue 23
_journal_name_full Organometallics
_journal_page_first 6527
_journal_paper_doi 10.1021/om100887v
_journal_volume 29
_journal_year 2010
_chemical_absolute_configuration ad
_chemical_formula_moiety 'C14 H32 Cl4 Ni1 P2 Si1'
_chemical_formula_sum 'C14 H32 Cl4 Ni P2 Si'
_chemical_formula_weight 490.97
_space_group_IT_number 19
_symmetry_cell_setting orthorhombic
_symmetry_space_group_name_Hall 'P 2ac 2ab'
_symmetry_space_group_name_H-M 'P 21 21 21'
_atom_type_scat_source 'International Tables for Crystallography (Vol C)'
_cell_angle_alpha 90.00
_cell_angle_beta 90.00
_cell_angle_gamma 90.00
_cell_formula_units_Z 4
_cell_length_a 8.8414(4)
_cell_length_b 13.6132(5)
_cell_length_c 18.7005(8)
_cell_measurement_reflns_used 18662
_cell_measurement_temperature 150
_cell_measurement_theta_max 27
_cell_measurement_theta_min 2
_cell_volume 2250.79(16)
_computing_cell_refinement 'DENZO/SCALEPACK (Otwinowski & Minor, 1996)'
_computing_data_collection 'Collect (Nonius, 1998)'
_computing_data_reduction 'DENZO/SCALEPACK (Otwinowski & Minor, 1996)'
_computing_molecular_graphics
;
    ORTEP (Johnson, 1976)
    PLATON (Spek, 1997)
;
_computing_publication_material 'SHELX97(Sheldrick, 2008) and local programs'
_computing_structure_refinement 'SHELX97 (Sheldrick, 2008)'
_computing_structure_solution
;
 Direct methods (SIR2004, Burla et al., 2005)
;
_diffrn_ambient_temperature 150
_diffrn_measured_fraction_theta_max 0.9553
_diffrn_measurement_device_type Nonius_KappaCCD
_diffrn_measurement_method \w
_diffrn_radiation_monochromator 'graphite 002'
_diffrn_radiation_type MO-K\a
_diffrn_radiation_wavelength 0.71073
_diffrn_reflns_av_R_equivalents 0.058
_diffrn_reflns_limit_h_max 11
_diffrn_reflns_limit_h_min -11
_diffrn_reflns_limit_k_max 17
_diffrn_reflns_limit_k_min -17
_diffrn_reflns_limit_l_max 24
_diffrn_reflns_limit_l_min -24
_diffrn_reflns_number 18662
_diffrn_reflns_theta_max 27.47
_diffrn_reflns_theta_min 2.30
_diffrn_standards_number 0
_exptl_absorpt_coefficient_mu 1.533
_exptl_absorpt_correction_T_max 0.8751
_exptl_absorpt_correction_T_min 0.4947
_exptl_absorpt_correction_type multi-scan
_exptl_absorpt_process_details 'SCALEPACK (Otwinowski & Minor, 1997)'
_exptl_crystal_colour_primary orange
_exptl_crystal_density_diffrn 1.449
_exptl_crystal_density_method 'not measured'
_exptl_crystal_description needle
_exptl_crystal_F_000 1024
_exptl_crystal_size_max 0.38
_exptl_crystal_size_mid 0.25
_exptl_crystal_size_min 0.09
_refine_diff_density_max 0.34
_refine_diff_density_min -0.47
_refine_ls_abs_structure_details 'Flack H. D. (1983), Acta Cryst. A39, 876-881'
_refine_ls_abs_structure_Flack -0.016(12)
_refine_ls_extinction_method none
_refine_ls_goodness_of_fit_ref 1.007
_refine_ls_hydrogen_treatment constr
_refine_ls_matrix_type full
_refine_ls_number_parameters 207
_refine_ls_number_reflns 5134
_refine_ls_number_restraints 0
_refine_ls_R_factor_all 0.046
_refine_ls_R_factor_gt 0.033
_refine_ls_shift/su_max 0.001
_refine_ls_structure_factor_coef Fsqd
_refine_ls_weighting_details '1/[\s^2^(Fo^2^)+(0.0313P)^2^+0.0000P] where P=(Fo^2^+2Fc^2^)/3  '
_refine_ls_weighting_scheme calc
_refine_ls_wR_factor_gt 0.066
_refine_ls_wR_factor_ref 0.070
_reflns_Friedel_coverage 0.8668
_reflns_number_gt 4259
_reflns_number_total 5134
_reflns_threshold_expression >2.0\s(I)
_cod_data_source_file om100887v_si_002.cif
_cod_data_source_block ES8
_cod_depositor_comments
;
The following automatic conversions were performed:

'_refine_ls_weighting_scheme' value 'calc ' changed to 'calc'
according to /home/saulius/struct/CIF-dictionaries/cif_core.dic
dictionary named 'cif_core.dic' version 2.4.1 from 2010-06-29.

Automatic conversion script
Id: cif_fix_values 1715 2011-07-08 13:25:40Z adriana 

The following automatic conversions were performed:

data name '_exptl_absorpt__process_details' was replaced with
'_exptl_absorpt_process_details' as specified in the replacement file
'data/replacement-values/replacement_tags.lst'.

Automatic conversion script
Id: cif_correct_tags 9268 2022-04-12 08:56:07Z antanas 
;
_cod_original_formula_sum 'C14 H32 Cl4 Ni1 P2 Si1'
_cod_database_code 4067187

loop_
_symmetry_equiv_pos_as_xyz
'x, y, z'
'-x+1/2, -y, z+1/2'
'-x, y+1/2, -z+1/2'
'x+1/2, -y+1/2, -z'

loop_
_atom_site_label
_atom_site_fract_x
_atom_site_fract_y
_atom_site_fract_z
_atom_site_U_iso_or_equiv
_atom_site_adp_type
_atom_site_occupancy
_atom_site_symmetry_multiplicity
_atom_site_calc_flag
_atom_site_refinement_flags
Ni1 0.22763(4) 0.39818(3) 0.788478(17) 0.02295(9) Uani 1 1 d .
Cl1 0.13927(10) 0.52807(6) 0.73401(4) 0.0447(2) Uani 1 1 d .
Cl21 0.28879(11) 0.44664(6) 0.98969(4) 0.0454(2) Uani 1 1 d .
Cl22 0.32827(9) 0.62498(6) 0.88157(4) 0.03681(18) Uani 1 1 d .
Cl23 -0.00824(9) 0.52675(6) 0.91220(5) 0.0411(2) Uani 1 1 d .
P3 0.20188(8) 0.30849(5) 0.69027(3) 0.02364(16) Uani 1 1 d .
P4 0.34157(9) 0.27676(6) 0.83769(4) 0.02801(17) Uani 1 1 d .
Si2 0.21582(9) 0.49050(6) 0.88741(4) 0.02627(17) Uani 1 1 d .
C31 0.2577(3) 0.1822(2) 0.71247(15) 0.0352(7) Uani 1 1 d .
C41 0.3828(4) 0.1858(3) 0.76771(17) 0.0462(9) Uani 1 1 d .
C311 0.3177(4) 0.2715(3) 0.55257(15) 0.0400(8) Uani 1 1 d .
C312 0.3147(3) 0.3480(2) 0.61336(14) 0.0309(7) Uani 1 1 d .
C313 0.4748(3) 0.3790(3) 0.63401(19) 0.0443(9) Uani 1 1 d .
C321 -0.0402(4) 0.3751(3) 0.60316(17) 0.0402(8) Uani 1 1 d .
C322 0.0060(3) 0.2963(2) 0.65693(15) 0.0307(7) Uani 1 1 d .
C323 -0.1022(3) 0.2968(3) 0.72067(18) 0.0430(8) Uani 1 1 d .
C411 0.6001(4) 0.3946(3) 0.8357(2) 0.0577(10) Uani 1 1 d .
C412 0.5292(3) 0.3091(3) 0.87566(18) 0.0507(10) Uani 1 1 d .
C413 0.6395(4) 0.2229(4) 0.8792(3) 0.0857(18) Uani 1 1 d .
C421 0.0693(4) 0.2159(3) 0.8980(2) 0.0559(11) Uani 1 1 d .
C422 0.2377(4) 0.2141(2) 0.91087(15) 0.0366(7) Uani 1 1 d .
C423 0.2906(5) 0.1109(3) 0.9277(3) 0.0763(14) Uani 1 1 d .
H312 0.2639 0.4078 0.5936 0.037 Uiso 1 1 calc R
H31A 0.1698 0.1457 0.7317 0.042 Uiso 1 1 calc R
H31B 0.2937 0.1480 0.6690 0.042 Uiso 1 1 calc R
H31C 0.3704 0.2990 0.5111 0.060 Uiso 1 1 calc R
H31D 0.2138 0.2544 0.5391 0.060 Uiso 1 1 calc R
H31E 0.3707 0.2124 0.5689 0.060 Uiso 1 1 calc R
H31F 0.5304 0.3219 0.6522 0.067 Uiso 1 1 calc R
H31G 0.4700 0.4296 0.6712 0.067 Uiso 1 1 calc R
H31H 0.5269 0.4053 0.5919 0.067 Uiso 1 1 calc R
H322 -0.0029 0.2310 0.6328 0.037 Uiso 1 1 calc R
H32A -0.1462 0.3655 0.5895 0.060 Uiso 1 1 calc R
H32B 0.0239 0.3703 0.5606 0.060 Uiso 1 1 calc R
H32C -0.0281 0.4402 0.6248 0.060 Uiso 1 1 calc R
H32D -0.0958 0.3603 0.7452 0.064 Uiso 1 1 calc R
H32E -0.0743 0.2442 0.7539 0.064 Uiso 1 1 calc R
H32F -0.2059 0.2863 0.7038 0.064 Uiso 1 1 calc R
H412 0.5116 0.3315 0.9259 0.061 Uiso 1 1 calc R
H41A 0.4794 0.2028 0.7440 0.055 Uiso 1 1 calc R
H41B 0.3944 0.1201 0.7898 0.055 Uiso 1 1 calc R
H41C 0.7000 0.4087 0.8559 0.086 Uiso 1 1 calc R
H41D 0.5354 0.4527 0.8405 0.086 Uiso 1 1 calc R
H41E 0.6106 0.3776 0.7851 0.086 Uiso 1 1 calc R
H41F 0.6578 0.1978 0.8309 0.128 Uiso 1 1 calc R
H41G 0.5963 0.1706 0.9089 0.128 Uiso 1 1 calc R
H41H 0.7352 0.2450 0.9002 0.128 Uiso 1 1 calc R
H422 0.2558 0.2538 0.9550 0.044 Uiso 1 1 calc R
H42A 0.0445 0.1726 0.8578 0.084 Uiso 1 1 calc R
H42B 0.0375 0.2831 0.8867 0.084 Uiso 1 1 calc R
H42C 0.0166 0.1933 0.9410 0.084 Uiso 1 1 calc R
H42D 0.2277 0.0832 0.9658 0.115 Uiso 1 1 calc R
H42E 0.3963 0.1127 0.9433 0.115 Uiso 1 1 calc R
H42F 0.2819 0.0700 0.8847 0.115 Uiso 1 1 calc R

loop_
_atom_site_aniso_label
_atom_site_aniso_U_11
_atom_site_aniso_U_22
_atom_site_aniso_U_33
_atom_site_aniso_U_12
_atom_site_aniso_U_13
_atom_site_aniso_U_23
Ni1 0.02729(17) 0.02089(18) 0.02067(16) 0.00049(15) -0.00249(14) -0.00001(13)
Cl1 0.0738(6) 0.0247(4) 0.0355(4) 0.0086(4) -0.0175(4) 0.0019(3)
Cl21 0.0778(6) 0.0343(4) 0.0242(3) 0.0106(4) -0.0080(4) -0.0026(3)
Cl22 0.0426(4) 0.0297(4) 0.0382(4) -0.0102(3) 0.0008(3) -0.0031(3)
Cl23 0.0353(4) 0.0389(5) 0.0492(5) -0.0015(4) 0.0096(3) -0.0039(4)
P3 0.0283(4) 0.0218(4) 0.0208(3) 0.0014(3) -0.0017(3) -0.0003(3)
P4 0.0306(4) 0.0321(4) 0.0213(3) 0.0099(3) -0.0015(3) 0.0006(3)
Si2 0.0329(4) 0.0219(4) 0.0240(4) -0.0011(3) -0.0009(3) -0.0017(3)
C31 0.0499(18) 0.0262(15) 0.0296(14) 0.0061(14) -0.0019(15) -0.0038(12)
C41 0.062(2) 0.046(2) 0.0313(16) 0.0253(19) -0.0061(16) -0.0048(15)
C311 0.0427(19) 0.051(2) 0.0258(14) 0.0100(16) 0.0030(14) 0.0000(15)
C312 0.0350(16) 0.0319(16) 0.0257(14) 0.0022(13) -0.0008(12) 0.0052(12)
C313 0.0377(18) 0.052(2) 0.0438(19) -0.0090(17) 0.0046(15) 0.0016(17)
C321 0.0381(17) 0.044(2) 0.0383(18) 0.0047(16) -0.0100(14) -0.0031(16)
C322 0.0284(14) 0.0308(17) 0.0328(15) 0.0004(13) -0.0026(13) -0.0061(14)
C323 0.0289(15) 0.054(2) 0.0461(19) -0.0088(15) 0.0050(15) -0.0065(18)
C411 0.0279(16) 0.072(3) 0.073(3) 0.000(2) -0.0020(17) -0.020(2)
C412 0.0279(17) 0.094(3) 0.0296(17) 0.0130(19) -0.0044(14) -0.0042(19)
C413 0.042(2) 0.132(5) 0.083(3) 0.035(3) 0.001(2) 0.050(3)
C421 0.048(2) 0.060(3) 0.060(2) -0.0045(19) 0.0170(18) 0.022(2)
C422 0.052(2) 0.0289(16) 0.0284(14) -0.0045(16) -0.0038(14) 0.0048(12)
C423 0.066(3) 0.047(2) 0.116(4) -0.001(2) -0.008(3) 0.045(3)

loop_
_atom_type_symbol
_atom_type_radius_bond
Ni 1.15
Cl 0.99
P 1.06
Si 1.11
C 0.77
H 0.32

loop_
_geom_angle_atom_site_label_1
_geom_angle_atom_site_label_2
_geom_angle_atom_site_label_3
_geom_angle
P4 Ni1 Cl1 172.87(4)
P4 Ni1 P3 88.81(3)
Cl1 Ni1 P3 91.31(3)
P4 Ni1 Si2 95.74(3)
Cl1 Ni1 Si2 85.08(3)
P3 Ni1 Si2 171.42(3)
C312 P3 C31 107.82(14)
C312 P3 C322 105.77(13)
C31 P3 C322 104.13(14)
C312 P3 Ni1 115.66(10)
C31 P3 Ni1 107.50(9)
C322 P3 Ni1 115.16(10)
C41 P4 C422 108.24(16)
C41 P4 C412 104.76(17)
C422 P4 C412 105.60(15)
C41 P4 Ni1 107.89(11)
C422 P4 Ni1 116.03(11)
C412 P4 Ni1 113.65(14)
Cl22 Si2 Cl23 104.81(5)
Cl22 Si2 Cl21 98.65(4)
Cl23 Si2 Cl21 98.96(5)
Cl22 Si2 Ni1 115.28(4)
Cl23 Si2 Ni1 111.06(4)
Cl21 Si2 Ni1 125.26(4)
C41 C31 P3 108.7(2)
C41 C31 H31A 109.90
P3 C31 H31A 109.90
C41 C31 H31B 109.90
P3 C31 H31B 109.90
H31A C31 H31B 108.30
C31 C41 P4 111.2(2)
C31 C41 H41A 109.40
P4 C41 H41A 109.40
C31 C41 H41B 109.40
P4 C41 H41B 109.40
H41A C41 H41B 108.00
C312 C311 H31C 109.50
C312 C311 H31D 109.50
H31C C311 H31D 109.50
C312 C311 H31E 109.50
H31C C311 H31E 109.50
H31D C311 H31E 109.50
C313 C312 C311 110.9(3)
C313 C312 P3 112.8(2)
C311 C312 P3 113.0(2)
C313 C312 H312 106.60
C311 C312 H312 106.60
P3 C312 H312 106.60
C312 C313 H31F 109.50
C312 C313 H31G 109.50
H31F C313 H31G 109.50
C312 C313 H31H 109.50
H31F C313 H31H 109.50
H31G C313 H31H 109.50
C322 C321 H32A 109.50
C322 C321 H32B 109.50
H32A C321 H32B 109.50
C322 C321 H32C 109.50
H32A C321 H32C 109.50
H32B C321 H32C 109.50
C321 C322 C323 110.0(3)
C321 C322 P3 114.2(2)
C323 C322 P3 108.8(2)
C321 C322 H322 107.80
C323 C322 H322 107.80
P3 C322 H322 107.80
C322 C323 H32D 109.50
C322 C323 H32E 109.50
H32D C323 H32E 109.50
C322 C323 H32F 109.50
H32D C323 H32F 109.50
H32E C323 H32F 109.50
C412 C411 H41C 109.50
C412 C411 H41D 109.50
H41C C411 H41D 109.50
C412 C411 H41E 109.50
H41C C411 H41E 109.50
H41D C411 H41E 109.50
C411 C412 C413 110.3(3)
C411 C412 P4 111.2(2)
C413 C412 P4 113.9(3)
C411 C412 H412 107.00
C413 C412 H412 107.00
P4 C412 H412 107.00
C412 C413 H41F 109.50
C412 C413 H41G 109.50
H41F C413 H41G 109.50
C412 C413 H41H 109.50
H41F C413 H41H 109.50
H41G C413 H41H 109.50
C422 C421 H42A 109.50
C422 C421 H42B 109.50
H42A C421 H42B 109.50
C422 C421 H42C 109.50
H42A C421 H42C 109.50
H42B C421 H42C 109.50
C421 C422 C423 110.7(3)
C421 C422 P4 111.3(2)
C423 C422 P4 115.3(3)
C421 C422 H422 106.30
C423 C422 H422 106.30
P4 C422 H422 106.30
C422 C423 H42D 109.50
C422 C423 H42E 109.50
H42D C423 H42E 109.50
C422 C423 H42F 109.50
H42D C423 H42F 109.50
H42E C423 H42F 109.50

loop_
_geom_bond_atom_site_label_1
_geom_bond_atom_site_label_2
_geom_bond_distance
Ni1 P4 2.1433(8)
Ni1 Cl1 2.1851(8)
Ni1 P3 2.2171(8)
Ni1 Si2 2.2390(8)
Cl21 Si2 2.1050(10)
Cl22 Si2 2.0861(11)
Cl23 Si2 2.0935(11)
P3 C312 1.831(3)
P3 C31 1.836(3)
P3 C322 1.848(3)
P4 C41 1.838(3)
P4 C422 1.856(3)
P4 C412 1.858(3)
C31 C41 1.514(4)
C31 H31A 0.9900
C31 H31B 0.9900
C41 H41A 0.9900
C41 H41B 0.9900
C311 C312 1.542(4)
C311 H31C 0.9800
C311 H31D 0.9800
C311 H31E 0.9800
C312 C313 1.527(4)
C312 H312 1.0000
C313 H31F 0.9800
C313 H31G 0.9800
C313 H31H 0.9800
C321 C322 1.526(4)
C321 H32A 0.9800
C321 H32B 0.9800
C321 H32C 0.9800
C322 C323 1.529(4)
C322 H322 1.0000
C323 H32D 0.9800
C323 H32E 0.9800
C323 H32F 0.9800
C411 C412 1.518(6)
C411 H41C 0.9800
C411 H41D 0.9800
C411 H41E 0.9800
C412 C413 1.527(5)
C412 H412 1.0000
C413 H41F 0.9800
C413 H41G 0.9800
C413 H41H 0.9800
C421 C422 1.508(5)
C421 H42A 0.9800
C421 H42B 0.9800
C421 H42C 0.9800
C422 C423 1.513(5)
C422 H422 1.0000
C423 H42D 0.9800
C423 H42E 0.9800
C423 H42F 0.9800

loop_
_geom_torsion_atom_site_label_1
_geom_torsion_atom_site_label_2
_geom_torsion_atom_site_label_3
_geom_torsion_atom_site_label_4
_geom_torsion
P4 Ni1 P3 C312 -110.58(11)
Cl1 Ni1 P3 C312 62.29(11)
Si2 Ni1 P3 C312 127.3(2)
P4 Ni1 P3 C31 9.92(11)
Cl1 Ni1 P3 C31 -177.21(11)
Si2 Ni1 P3 C31 -112.2(2)
P4 Ni1 P3 C322 125.45(12)
Cl1 Ni1 P3 C322 -61.68(11)
Si2 Ni1 P3 C322 3.3(3)
Cl1 Ni1 P4 C41 -80.0(3)
P3 Ni1 P4 C41 10.99(14)
Si2 Ni1 P4 C41 -176.30(13)
Cl1 Ni1 P4 C422 158.4(3)
P3 Ni1 P4 C422 -110.59(11)
Si2 Ni1 P4 C422 62.12(12)
Cl1 Ni1 P4 C412 35.7(3)
P3 Ni1 P4 C412 126.69(12)
Si2 Ni1 P4 C412 -60.60(12)
P4 Ni1 Si2 Cl22 118.74(5)
Cl1 Ni1 Si2 Cl22 -54.15(5)
P3 Ni1 Si2 Cl22 -119.5(2)
P4 Ni1 Si2 Cl23 -122.26(5)
Cl1 Ni1 Si2 Cl23 64.86(5)
P3 Ni1 Si2 Cl23 -0.5(2)
P4 Ni1 Si2 Cl21 -3.79(6)
Cl1 Ni1 Si2 Cl21 -176.68(6)
P3 Ni1 Si2 Cl21 117.9(2)
C312 P3 C31 C41 92.0(2)
C322 P3 C31 C41 -156.0(2)
Ni1 P3 C31 C41 -33.4(2)
P3 C31 C41 P4 43.6(3)
C422 P4 C41 C31 90.9(3)
C412 P4 C41 C31 -156.8(3)
Ni1 P4 C41 C31 -35.4(3)
C31 P3 C312 C313 -79.1(3)
C322 P3 C312 C313 170.0(2)
Ni1 P3 C312 C313 41.3(3)
C31 P3 C312 C311 47.7(2)
C322 P3 C312 C311 -63.2(2)
Ni1 P3 C312 C311 168.04(17)
C312 P3 C322 C321 -38.2(3)
C31 P3 C322 C321 -151.7(2)
Ni1 P3 C322 C321 90.8(2)
C312 P3 C322 C323 -161.6(2)
C31 P3 C322 C323 84.9(2)
Ni1 P3 C322 C323 -32.6(3)
C41 P4 C412 C411 89.5(3)
C422 P4 C412 C411 -156.3(3)
Ni1 P4 C412 C411 -28.0(3)
C41 P4 C412 C413 -35.9(3)
C422 P4 C412 C413 78.3(3)
Ni1 P4 C412 C413 -153.4(2)
C41 P4 C422 C421 -88.7(3)
C412 P4 C422 C421 159.6(3)
Ni1 P4 C422 C421 32.7(3)
C41 P4 C422 C423 38.4(3)
C412 P4 C422 C423 -73.3(3)
Ni1 P4 C422 C423 159.8(2)
